data_7226348
loop_
_publ_author_name
'Capon, Patrick K.'
'Burgun, Alexandre'
'Coghlan, Campbell J.'
'Crees, Rachel S.'
'Doonan, Christian J.'
'Sumby, Christopher J.'

_publ_section_title
;
 Hydrogen adsorption in azolium and metalated N-heterocyclic carbene
 containing MOFs
;
_journal_issue 37
_journal_name_full CrystEngComm
_journal_page_first 7003
_journal_paper_doi 10.1039/C6CE01549B
_journal_volume 18
_journal_year 2016
_chemical_formula_sum 'C72.25 H50.25 Br1.2 Cu1.2 N10.55 O26.15 Zn4'
_chemical_formula_weight 1918.20
_space_group_crystal_system monoclinic
_space_group_IT_number 12
_space_group_name_Hall '-C 2y'
_space_group_name_H-M_alt 'C 1 2/m 1'
_symmetry_space_group_name_Hall '-C 2y'
_symmetry_space_group_name_H-M 'C 1 2/m 1'
_atom_sites_solution_hydrogens geom
_audit_creation_method SHELXL-2014/6
_audit_update_record
;
2016-08-15 deposited with the CCDC.
2016-08-23 downloaded from the CCDC.
;
_cell_angle_alpha 90
_cell_angle_beta 91.36(3)
_cell_angle_gamma 90
_cell_formula_units_Z 2
_cell_length_a 20.889(4)
_cell_length_b 18.004(4)
_cell_length_c 10.913(2)
_cell_measurement_reflns_used 5725
_cell_measurement_temperature 100(2)
_cell_measurement_theta_max 13.64
_cell_measurement_theta_min 0.71
_cell_volume 4103.1(14)
_computing_cell_refinement 'XDS (Kabsch, 1993)'
_computing_data_collection 'BluIce (McPhillips, 2002)'
_computing_data_reduction 'XDS (Kabsch, 1993)'
_computing_structure_refinement 'SHELXL-2014/6 (Sheldrick, 2014)'
_computing_structure_solution 'ShelXS (Sheldrick, 2008)'
_diffrn_ambient_temperature 100(2)
_diffrn_measured_fraction_theta_full 0.938
_diffrn_measured_fraction_theta_max 0.921
_diffrn_measurement_device_type 'ADSC Quantum 210r'
_diffrn_measurement_method 'Phi Scan'
_diffrn_radiation_type Synchrotron
_diffrn_radiation_wavelength 0.7108
_diffrn_reflns_av_R_equivalents 0.0853
_diffrn_reflns_av_unetI/netI 0.0490
_diffrn_reflns_Laue_measured_fraction_full 0.938
_diffrn_reflns_Laue_measured_fraction_max 0.921
_diffrn_reflns_limit_h_max 29
_diffrn_reflns_limit_h_min -29
_diffrn_reflns_limit_k_max 25
_diffrn_reflns_limit_k_min -25
_diffrn_reflns_limit_l_max 14
_diffrn_reflns_limit_l_min -14
_diffrn_reflns_number 41452
_diffrn_reflns_point_group_measured_fraction_full 0.938
_diffrn_reflns_point_group_measured_fraction_max 0.921
_diffrn_reflns_theta_full 25.000
_diffrn_reflns_theta_max 30.085
_diffrn_reflns_theta_min 1.493
_diffrn_source 'MX1 Beamline Australian Synchrotron'
_exptl_absorpt_coefficient_mu 2.124
_exptl_absorpt_correction_type multi-scan
_exptl_absorpt_process_details 'XDS (Kabsch, 1993)'
_exptl_crystal_colour yellow
_exptl_crystal_density_diffrn 1.553
_exptl_crystal_description block
_exptl_crystal_F_000 1927
_exptl_crystal_size_max 0.250
_exptl_crystal_size_mid 0.200
_exptl_crystal_size_min 0.200
_exptl_transmission_factor_max 0.676
_exptl_transmission_factor_min 0.619
_platon_squeeze_details
;
In order to subtract the contribution from the disordered 
solvent molecules, the SQUEEZE command was applied, which 
gave a new HKL file. The number of located electrons is 60, 
is included in the formula, formula weight, calculated 
density, and F(000). These residual electron density 
were assigned to approx 1.5 DMF molecules per unit cell. 
This value calculated based upon electrons analysis. 
(One DMF molecules would give 40 e). 
;
_refine_diff_density_max 4.567
_refine_diff_density_min -4.015
_refine_diff_density_rms 0.179
_refine_ls_extinction_method none
_refine_ls_goodness_of_fit_ref 1.055
_refine_ls_hydrogen_treatment constr
_refine_ls_matrix_type full
_refine_ls_number_parameters 275
_refine_ls_number_reflns 5725
_refine_ls_number_restraints 8
_refine_ls_restrained_S_all 1.057
_refine_ls_R_factor_all 0.0771
_refine_ls_R_factor_gt 0.0760
_refine_ls_shift/su_max 0.001
_refine_ls_shift/su_mean 0.000
_refine_ls_structure_factor_coef Fsqd
_refine_ls_weighting_details 'w=1/[\s^2^(Fo^2^)+(0.1053P)^2^+54.0311P] where P=(Fo^2^+2Fc^2^)/3'
_refine_ls_weighting_scheme calc
_refine_ls_wR_factor_gt 0.2121
_refine_ls_wR_factor_ref 0.2127
_reflns_Friedel_coverage 0.000
_reflns_number_gt 5509
_reflns_number_total 5725
_reflns_threshold_expression 'I > 2\s(I)'
_cod_data_source_file c6ce01549b2.cif
_cod_data_source_block 1-Cu
_cod_depositor_comments
;
The following automatic conversions were performed:

'_exptl_absorpt_correction_type' value 'Multi-Scan' changed to
'multi-scan' according to
/usr/data/users/saulius/crontab/automatic-downloads/rss-feeds/RSC/lib/dictionaries/cif_core.dic
dictionary named 'cif_core.dic' version 2.4.2 from 2011-04-26.

Automatic conversion script
Id: cif_fix_values 4268 2015-11-12 08:31:59Z antanas 

 Adding full bibliography for 7226345--7226349.cif.
;
_cod_original_formula_sum 'C72.25 H50.25 Br1.20 Cu1.20 N10.55 O26.15 Zn4'
_cod_database_code 7226348
_shelx_space_group_comment
;
The symmetry employed for this shelxl refinement is uniquely defined
by the following loop, which should always be used as a source of
symmetry information in preference to the above space-group names.
They are only intended as comments.
;
_shelxl_version_number 2014/6

loop_
_space_group_symop_operation_xyz
'x, y, z'
'-x, y, -z'
'x+1/2, y+1/2, z'
'-x+1/2, y+1/2, -z'
'-x, -y, -z'
'x, -y, z'
'-x+1/2, -y+1/2, -z'
'x+1/2, -y+1/2, z'

loop_
_atom_site_label
_atom_site_type_symbol
_atom_site_fract_x
_atom_site_fract_y
_atom_site_fract_z
_atom_site_U_iso_or_equiv
_atom_site_adp_type
_atom_site_occupancy
_atom_site_site_symmetry_order
_atom_site_calc_flag
_atom_site_refinement_flags_posn
_atom_site_refinement_flags_adp
_atom_site_refinement_flags_occupancy
_atom_site_disorder_assembly
_atom_site_disorder_group
Br1 Br 0.68714(9) 0.5000 0.3356(3) 0.0610(6) Uani 0.5 2 d S T P A 1
Zn01 Zn 0.75490(2) 0.66837(2) -0.02248(4) 0.01067(15) Uani 1 1 d . . . . .
Cu1 Cu 0.58943(7) 0.5000 0.24437(19) 0.0295(4) Uani 0.5 2 d S T P A 1
N1 N 0.46493(15) 0.55980(18) 0.1669(4) 0.0184(6) Uani 1 1 d . . . . .
C2 C 0.5035(3) 0.5000 0.1834(6) 0.0202(11) Uani 0.5 2 d S T P A 1
C2B C 0.5035(3) 0.5000 0.1834(6) 0.0202(11) Uani 0.5 2 d S T P A 2
H2B H 0.5481 0.5000 0.2024 0.024 Uiso 0.5 2 calc R U P A 2
C5 C 0.40193(18) 0.5373(2) 0.1418(5) 0.0229(8) Uani 1 1 d . . . . .
H5 H 0.3660 0.5688 0.1274 0.027 Uiso 1 1 calc R U . . .
C11 C 0.48735(18) 0.6349(2) 0.1707(4) 0.0173(7) Uani 1 1 d . . . . .
C12 C 0.54754(17) 0.6505(2) 0.1267(4) 0.0168(7) Uani 1 1 d . . . . .
H12 H 0.5735 0.6118 0.0960 0.020 Uiso 1 1 calc R U . . .
C13 C 0.56969(17) 0.7234(2) 0.1278(4) 0.0156(7) Uani 1 1 d . . . . .
C14 C 0.53152(18) 0.7800(2) 0.1736(4) 0.0202(8) Uani 1 1 d . . . . .
H14 H 0.5464 0.8298 0.1739 0.024 Uiso 1 1 calc R U . . .
C15 C 0.4714(2) 0.7629(2) 0.2188(5) 0.0234(8) Uani 1 1 d . . . . .
H15 H 0.4456 0.8014 0.2510 0.028 Uiso 1 1 calc R U . . .
C16 C 0.44877(18) 0.6903(2) 0.2174(4) 0.0207(8) Uani 1 1 d . . . . .
H16 H 0.4077 0.6789 0.2478 0.025 Uiso 1 1 calc R U . . .
C17 C 0.63506(17) 0.7386(2) 0.0779(4) 0.0151(6) Uani 1 1 d . . . . .
O18 O 0.66353(13) 0.68352(17) 0.0335(3) 0.0198(6) Uani 1 1 d . . . . .
O19 O 0.65608(13) 0.80402(16) 0.0845(3) 0.0190(6) Uani 1 1 d . . . . .
N21 N 0.81694(18) 0.56004(19) 0.5558(3) 0.0197(7) Uani 1 1 d . . . . .
C22 C 0.8319(3) 0.5000 0.4894(6) 0.0200(10) Uani 1 2 d S T P . .
H22 H 0.8498 0.5000 0.4101 0.024 Uiso 1 2 calc R U P B 1
C25 C 0.7915(2) 0.5376(2) 0.6670(4) 0.0260(9) Uani 1 1 d . . . . .
H25 H 0.7769 0.5690 0.7305 0.031 Uiso 1 1 calc R U . . .
C31 C 0.82276(19) 0.6350(2) 0.5148(4) 0.0180(7) Uani 1 1 d . . . . .
C32 C 0.80785(18) 0.6512(2) 0.3936(4) 0.0178(7) Uani 1 1 d . . . . .
H32 H 0.7962 0.6126 0.3380 0.021 Uiso 1 1 calc R U . . .
C33 C 0.81011(17) 0.7247(2) 0.3542(4) 0.0159(7) Uani 1 1 d . . . . .
C34 C 0.82722(18) 0.7810(2) 0.4371(4) 0.0177(7) Uani 1 1 d . . . . .
H34 H 0.8276 0.8313 0.4107 0.021 Uiso 1 1 calc R U . . .
C35 C 0.8436(2) 0.7635(2) 0.5579(4) 0.0203(7) Uani 1 1 d . . . . .
H35 H 0.8563 0.8018 0.6132 0.024 Uiso 1 1 calc R U . . .
C36 C 0.84146(19) 0.6901(2) 0.5984(4) 0.0188(7) Uani 1 1 d . . . . .
H36 H 0.8525 0.6778 0.6809 0.023 Uiso 1 1 calc R U . . .
C37 C 0.79044(17) 0.7417(2) 0.2239(3) 0.0155(6) Uani 1 1 d . . . . .
O38 O 0.78581(15) 0.68706(18) 0.1521(3) 0.0214(6) Uani 1 1 d . . . . .
O39 O 0.77950(14) 0.80885(17) 0.1965(3) 0.0199(6) Uani 1 1 d . . . . .
O40 O 0.75675(15) 0.56070(15) -0.0522(3) 0.0203(6) Uani 1 1 d . . . . .
C41 C 0.7549(3) 0.5000 0.0001(6) 0.0191(10) Uani 1 2 d S T P . .
H41 H 0.7518 0.5000 0.0868 0.023 Uiso 1 2 calc R U P . .
N50 N 0.9092(3) 0.5000 0.0542(6) 0.0240(11) Uani 0.9 2 d DS T P C 1
O51 O 0.9085(4) 0.5000 -0.0717(9) 0.080(3) Uani 0.9 2 d DS T P C 1
O52 O 0.9101(6) 0.5663(5) 0.1175(11) 0.135(5) Uani 0.9 1 d D U P C 1
Cu2 Cu 0.8577(6) 0.5000 0.3154(12) 0.048(3) Uani 0.1 2 d S T P D 2
Br2 Br 0.8816 0.5000 0.1217 0.070 Uani 0.1 2 d S T P D 2

loop_
_atom_site_aniso_label
_atom_site_aniso_U_11
_atom_site_aniso_U_22
_atom_site_aniso_U_33
_atom_site_aniso_U_23
_atom_site_aniso_U_13
_atom_site_aniso_U_12
Br1 0.0300(8) 0.0658(13) 0.0863(17) 0.000 -0.0188(9) 0.000
Zn01 0.0120(2) 0.0067(2) 0.0134(3) -0.00054(12) 0.00097(15) -0.00030(12)
Cu1 0.0157(6) 0.0187(7) 0.0539(11) 0.000 -0.0036(6) 0.000
N1 0.0114(13) 0.0151(15) 0.0288(19) 0.0003(12) 0.0021(12) -0.0005(11)
C2 0.016(2) 0.014(2) 0.030(3) 0.000 0.003(2) 0.000
C2B 0.016(2) 0.014(2) 0.030(3) 0.000 0.003(2) 0.000
C5 0.0123(15) 0.019(2) 0.037(3) -0.0003(15) -0.0017(14) 0.0005(13)
C11 0.0156(15) 0.0138(16) 0.023(2) 0.0002(13) 0.0022(13) -0.0005(12)
C12 0.0140(15) 0.0160(16) 0.0205(19) -0.0011(13) 0.0019(13) 0.0001(12)
C13 0.0124(14) 0.0161(16) 0.0184(19) -0.0002(12) 0.0013(12) -0.0014(12)
C14 0.0166(16) 0.0169(17) 0.027(2) -0.0031(14) 0.0059(14) -0.0020(13)
C15 0.0195(17) 0.0164(17) 0.035(2) -0.0037(15) 0.0109(16) 0.0018(14)
C16 0.0138(15) 0.0188(17) 0.030(2) 0.0001(15) 0.0069(14) 0.0002(13)
C17 0.0125(14) 0.0186(16) 0.0141(17) 0.0005(12) 0.0005(12) -0.0021(12)
O18 0.0152(12) 0.0191(13) 0.0252(16) -0.0007(11) 0.0050(10) 0.0006(10)
O19 0.0171(12) 0.0184(13) 0.0216(15) -0.0032(10) 0.0036(10) -0.0047(10)
N21 0.0276(16) 0.0191(16) 0.0126(16) 0.0004(11) 0.0030(12) 0.0000(12)
C22 0.027(3) 0.019(2) 0.014(3) 0.000 0.002(2) 0.000
C25 0.040(2) 0.022(2) 0.016(2) -0.0016(15) 0.0076(17) -0.0006(17)
C31 0.0215(17) 0.0166(16) 0.0159(19) 0.0002(13) 0.0021(13) -0.0001(13)
C32 0.0193(16) 0.0176(16) 0.0164(19) -0.0008(13) 0.0005(13) -0.0014(13)
C33 0.0146(15) 0.0168(16) 0.0163(18) 0.0011(12) 0.0007(12) 0.0000(12)
C34 0.0175(15) 0.0180(16) 0.0175(19) 0.0000(13) 0.0006(13) -0.0006(13)
C35 0.0221(17) 0.0214(17) 0.0173(19) -0.0023(14) -0.0015(14) -0.0013(14)
C36 0.0214(17) 0.0224(18) 0.0127(18) -0.0010(13) -0.0004(13) 0.0011(14)
C37 0.0130(14) 0.0213(17) 0.0123(17) 0.0023(13) 0.0029(11) -0.0005(12)
O38 0.0266(14) 0.0241(14) 0.0136(15) -0.0005(11) -0.0017(11) -0.0034(11)
O39 0.0214(13) 0.0215(14) 0.0168(15) 0.0030(10) -0.0001(10) 0.0035(11)
O40 0.0325(15) 0.0062(11) 0.0225(15) -0.0010(10) 0.0058(11) -0.0005(10)
C41 0.021(2) 0.019(2) 0.018(3) 0.000 0.0053(19) 0.000
N50 0.019(2) 0.022(3) 0.031(3) 0.000 0.002(2) 0.000
O51 0.042(4) 0.126(10) 0.073(7) 0.000 0.007(4) 0.000
O52 0.159(9) 0.091(6) 0.151(9) -0.074(6) -0.098(8) 0.085(6)
Cu2 0.052(6) 0.040(6) 0.053(7) 0.000 0.015(5) 0.000
Br2 0.070 0.070 0.070 0.000 0.002 0.000

loop_
_atom_type_symbol
_atom_type_description
_atom_type_scat_dispersion_real
_atom_type_scat_dispersion_imag
_atom_type_scat_source
C C 0.0033 0.0016 'International Tables Vol C Tables 4.2.6.8 and 6.1.1.4'
H H 0.0000 0.0000 'International Tables Vol C Tables 4.2.6.8 and 6.1.1.4'
Br Br -0.3820 2.4670 'International Tables Vol C Tables 4.2.6.8 and 6.1.1.4'
Cu Cu 0.3280 1.2650 'International Tables Vol C Tables 4.2.6.8 and 6.1.1.4'
N N 0.0061 0.0033 'International Tables Vol C Tables 4.2.6.8 and 6.1.1.4'
O O 0.0106 0.0060 'International Tables Vol C Tables 4.2.6.8 and 6.1.1.4'
Zn Zn 0.2910 1.4480 'International Tables Vol C Tables 4.2.6.8 and 6.1.1.4'

loop_
_geom_angle_atom_site_label_1
_geom_angle_atom_site_label_2
_geom_angle_atom_site_label_3
_geom_angle
_geom_angle_site_symmetry_1
_geom_angle_site_symmetry_3
O40 Zn01 O38 108.18(14) . .
O40 Zn01 O18 101.76(13) . .
O38 Zn01 O18 88.62(13) . .
O40 Zn01 O19 99.36(12) . 7_665
O38 Zn01 O19 89.92(13) . 7_665
O18 Zn01 O19 158.19(12) . 7_665
O40 Zn01 O39 92.98(13) . 7_665
O38 Zn01 O39 158.83(13) . 7_665
O18 Zn01 O39 86.59(13) . 7_665
O19 Zn01 O39 86.95(12) 7_665 7_665
O40 Zn01 Zn01 177.20(10) . 7_665
O38 Zn01 Zn01 72.76(9) . 7_665
O18 Zn01 Zn01 75.56(9) . 7_665
O19 Zn01 Zn01 83.23(8) 7_665 7_665
O39 Zn01 Zn01 86.08(9) 7_665 7_665
C2 Cu1 Br1 174.3(2) . .
C2B N1 C5 110.5(3) . .
C2 N1 C5 110.5(3) . .
C2B N1 C11 123.7(3) . .
C2 N1 C11 123.7(3) . .
C5 N1 C11 125.8(3) . .
N1 C2 N1 105.4(5) . 6_565
N1 C2 Cu1 126.9(2) . .
N1 C2 Cu1 126.9(2) 6_565 .
N1 C2B N1 105.4(5) . 6_565
N1 C2B H2B 127.3 . .
N1 C2B H2B 127.3 6_565 .
C5 C5 N1 106.8(2) 6_565 .
C5 C5 H5 126.6 6_565 .
N1 C5 H5 126.6 . .
C12 C11 C16 121.4(4) . .
C12 C11 N1 118.8(3) . .
C16 C11 N1 119.9(3) . .
C11 C12 C13 119.6(4) . .
C11 C12 H12 120.2 . .
C13 C12 H12 120.2 . .
C12 C13 C14 119.9(3) . .
C12 C13 C17 118.2(3) . .
C14 C13 C17 121.9(3) . .
C13 C14 C15 119.6(4) . .
C13 C14 H14 120.2 . .
C15 C14 H14 120.2 . .
C16 C15 C14 120.8(4) . .
C16 C15 H15 119.6 . .
C14 C15 H15 119.6 . .
C11 C16 C15 118.7(4) . .
C11 C16 H16 120.6 . .
C15 C16 H16 120.6 . .
O19 C17 O18 126.3(4) . .
O19 C17 C13 117.8(3) . .
O18 C17 C13 115.9(3) . .
C17 O18 Zn01 132.5(3) . .
C17 O19 Zn01 121.7(3) . 7_665
C22 N21 C25 109.5(4) . .
C22 N21 C31 124.7(4) . .
C25 N21 C31 125.7(4) . .
N21 C22 N21 107.3(5) . 6_565
N21 C22 Cu2 126.0(3) . .
N21 C22 Cu2 126.0(3) 6_565 .
N21 C22 H22 126.4 . .
N21 C22 H22 126.4 6_565 .
C25 C25 N21 106.8(2) 6_565 .
C25 C25 H25 126.6 6_565 .
N21 C25 H25 126.6 . .
C32 C31 C36 121.9(4) . .
C32 C31 N21 118.6(4) . .
C36 C31 N21 119.4(4) . .
C31 C32 C33 119.1(4) . .
C31 C32 H32 120.4 . .
C33 C32 H32 120.4 . .
C32 C33 C34 119.9(4) . .
C32 C33 C37 118.4(3) . .
C34 C33 C37 121.6(3) . .
C35 C34 C33 120.1(4) . .
C35 C34 H34 119.9 . .
C33 C34 H34 119.9 . .
C34 C35 C36 120.4(4) . .
C34 C35 H35 119.8 . .
C36 C35 H35 119.8 . .
C35 C36 C31 118.4(4) . .
C35 C36 H36 120.8 . .
C31 C36 H36 120.8 . .
O38 C37 O39 126.1(4) . .
O38 C37 C33 116.4(3) . .
O39 C37 C33 117.6(3) . .
C37 O38 Zn01 137.1(3) . .
C37 O39 Zn01 117.8(3) . 7_665
C41 O40 Zn01 142.8(4) . .
O40 C41 O40 124.7(6) 6_565 .
O40 C41 H41 117.7 6_565 .
O40 C41 H41 117.7 . .
O51 N50 O52 120.1(6) . .
O51 N50 O52 120.0(6) . 6_565
O52 N50 O52 119.9(12) . 6_565
C22 Cu2 Br2 177.4(8) . .

loop_
_geom_bond_atom_site_label_1
_geom_bond_atom_site_label_2
_geom_bond_distance
_geom_bond_site_symmetry_2
Br1 Cu1 2.249(2) .
Zn01 O40 1.966(3) .
Zn01 O38 2.025(3) .
Zn01 O18 2.036(3) .
Zn01 O19 2.055(3) 7_665
Zn01 O39 2.056(3) 7_665
Zn01 Zn01 2.9876(10) 7_665
Cu1 C2 1.900(6) .
N1 C2B 1.354(5) .
N1 C2 1.354(5) .
N1 C5 1.398(5) .
N1 C11 1.431(5) .
C2 N1 1.354(5) 6_565
C2B N1 1.354(5) 6_565
C2B H2B 0.9500 .
C5 C5 1.344(8) 6_565
C5 H5 0.9500 .
C11 C12 1.385(5) .
C11 C16 1.387(5) .
C12 C13 1.391(5) .
C12 H12 0.9500 .
C13 C14 1.393(5) .
C13 C17 1.507(5) .
C14 C15 1.395(5) .
C14 H14 0.9500 .
C15 C16 1.389(6) .
C15 H15 0.9500 .
C16 H16 0.9500 .
C17 O19 1.258(5) .
C17 O18 1.259(5) .
O19 Zn01 2.055(3) 7_665
N21 C22 1.343(5) .
N21 C25 1.396(6) .
N21 C31 1.429(5) .
C22 N21 1.343(5) 6_565
C22 Cu2 1.986(14) .
C22 H22 0.9500 .
C25 C25 1.353(9) 6_565
C25 H25 0.9500 .
C31 C32 1.382(6) .
C31 C36 1.396(5) .
C32 C33 1.393(5) .
C32 H32 0.9500 .
C33 C34 1.400(5) .
C33 C37 1.502(5) .
C34 C35 1.390(6) .
C34 H34 0.9500 .
C35 C36 1.395(6) .
C35 H35 0.9500 .
C36 H36 0.9500 .
C37 O38 1.260(5) .
C37 O39 1.264(5) .
O39 Zn01 2.056(3) 7_665
O40 C41 1.234(4) .
C41 O40 1.234(4) 6_565
C41 H41 0.9500 .
N50 O51 1.373(11) .
N50 O52 1.379(8) .
N50 O52 1.379(8) 6_565
Cu2 Br2 2.183(13) .

loop_
_geom_torsion_atom_site_label_1
_geom_torsion_atom_site_label_2
_geom_torsion_atom_site_label_3
_geom_torsion_atom_site_label_4
_geom_torsion
_geom_torsion_site_symmetry_4
C5 N1 C2 N1 0.8(7) 6_565
C11 N1 C2 N1 -177.0(3) 6_565
C5 N1 C2 Cu1 -169.3(4) .
C11 N1 C2 Cu1 12.8(8) .
C5 N1 C2B N1 0.8(7) 6_565
C11 N1 C2B N1 -177.0(3) 6_565
C2B N1 C5 C5 -0.5(4) 6_565
C2 N1 C5 C5 -0.5(4) 6_565
C11 N1 C5 C5 177.3(3) 6_565
C2B N1 C11 C12 34.6(7) .
C2 N1 C11 C12 34.6(7) .
C5 N1 C11 C12 -142.9(4) .
C2B N1 C11 C16 -145.7(5) .
C2 N1 C11 C16 -145.7(5) .
C5 N1 C11 C16 36.7(6) .
C16 C11 C12 C13 -0.8(6) .
N1 C11 C12 C13 178.9(4) .
C11 C12 C13 C14 0.3(6) .
C11 C12 C13 C17 -179.3(4) .
C12 C13 C14 C15 0.4(7) .
C17 C13 C14 C15 -179.9(4) .
C13 C14 C15 C16 -0.8(7) .
C12 C11 C16 C15 0.4(7) .
N1 C11 C16 C15 -179.3(4) .
C14 C15 C16 C11 0.4(7) .
C12 C13 C17 O19 -176.7(4) .
C14 C13 C17 O19 3.6(6) .
C12 C13 C17 O18 3.2(5) .
C14 C13 C17 O18 -176.5(4) .
O19 C17 O18 Zn01 10.0(7) .
C13 C17 O18 Zn01 -169.9(3) .
O18 C17 O19 Zn01 -0.9(6) 7_665
C13 C17 O19 Zn01 178.9(3) 7_665
C25 N21 C22 N21 -0.3(7) 6_565
C31 N21 C22 N21 -176.8(3) 6_565
C25 N21 C22 Cu2 170.5(6) .
C31 N21 C22 Cu2 -5.9(9) .
C22 N21 C25 C25 0.2(4) 6_565
C31 N21 C25 C25 176.7(3) 6_565
C22 N21 C31 C32 37.8(6) .
C25 N21 C31 C32 -138.1(4) .
C22 N21 C31 C36 -144.0(5) .
C25 N21 C31 C36 40.1(6) .
C36 C31 C32 C33 -1.5(6) .
N21 C31 C32 C33 176.7(4) .
C31 C32 C33 C34 -0.1(6) .
C31 C32 C33 C37 -176.8(3) .
C32 C33 C34 C35 1.7(6) .
C37 C33 C34 C35 178.3(3) .
C33 C34 C35 C36 -1.8(6) .
C34 C35 C36 C31 0.2(6) .
C32 C31 C36 C35 1.4(6) .
N21 C31 C36 C35 -176.7(4) .
C32 C33 C37 O38 -14.2(5) .
C34 C33 C37 O38 169.2(4) .
C32 C33 C37 O39 165.2(4) .
C34 C33 C37 O39 -11.5(5) .
O39 C37 O38 Zn01 -6.5(7) .
C33 C37 O38 Zn01 172.8(3) .
O38 C37 O39 Zn01 4.4(5) 7_665
C33 C37 O39 Zn01 -174.8(2) 7_665
Zn01 O40 C41 O40 179.21(17) 6_565

loop_
_platon_squeeze_void_nr
_platon_squeeze_void_average_x
_platon_squeeze_void_average_y
_platon_squeeze_void_average_z
_platon_squeeze_void_volume
_platon_squeeze_void_count_electrons
_platon_squeeze_void_content
1 0.500 -0.014 0.500 342 30 ' '
2 0.000 0.448 0.500 342 30 ' '
